data_4086647
loop_
_publ_author_name
'Hickey, Anne K.'
'Lee, Wei-Tsung'
'Chen, Chun-Hsing'
'Pink, Maren'
'Smith, Jeremy M.'

_publ_section_title
;
 A Bidentate Carbene Ligand Stabilizes a Low-Coordinate Iron(0) Carbonyl
 Complex
;
_journal_issue 17
_journal_name_full Organometallics
_journal_page_first 3069
_journal_paper_doi 10.1021/acs.organomet.6b00599
_journal_volume 35
_journal_year 2016
_chemical_formula_moiety 'C30 H40 B1 Cl1 Fe1 N4 O1'
_chemical_formula_sum 'C30 H40 B Cl Fe N4 O'
_chemical_formula_weight 574.78
_space_group_IT_number 14
_symmetry_cell_setting monoclinic
_symmetry_space_group_name_Hall '-P 2yn'
_symmetry_space_group_name_H-M 'P 1 21/n 1'
_atom_sites_solution_hydrogens difmap
_atom_sites_solution_primary other
_audit_creation_date 2016-05-18
_audit_creation_method CRYSTALS_ver_14.61_build_00000
_cell_angle_alpha 90
_cell_angle_beta 112.5820(10)
_cell_angle_gamma 90
_cell_formula_units_Z 4
_cell_length_a 14.7583(4)
_cell_length_b 13.6057(4)
_cell_length_c 16.2524(4)
_cell_measurement_reflns_used 9002
_cell_measurement_temperature 150
_cell_measurement_theta_max 27
_cell_measurement_theta_min 2
_cell_volume 3013.23(14)
_computing_cell_refinement 'Apex2 (Bruker AXS, 2006)'
_computing_data_collection 'Apex2 (Bruker AXS, 2006)'
_computing_data_reduction 'USER DEFINED DATA REDUCTION'
_computing_molecular_graphics 'CAMERON (Watkin et al., 1996)'
_computing_publication_material 'CRYSTALS (Betteridge et al., 2003)'
_computing_structure_refinement 'CRYSTALS (Betteridge et al., 2003)'
_computing_structure_solution 'Superflip (Palatinus & Chapuis, 2007)'
_diffrn_ambient_temperature 150
_diffrn_measured_fraction_theta_full 0.987
_diffrn_measured_fraction_theta_max 0.982
_diffrn_measurement_device Area
_diffrn_measurement_device_type 'Bruker Kappa Apex2'
_diffrn_measurement_method '\f & \w scans'
_diffrn_radiation_monochromator graphite
_diffrn_radiation_type 'Mo K\a'
_diffrn_radiation_wavelength 0.71073
_diffrn_reflns_av_R_equivalents 0.036
_diffrn_reflns_limit_h_max 19
_diffrn_reflns_limit_h_min -18
_diffrn_reflns_limit_k_max 17
_diffrn_reflns_limit_k_min -17
_diffrn_reflns_limit_l_max 21
_diffrn_reflns_limit_l_min -12
_diffrn_reflns_number 16403
_diffrn_reflns_theta_full 25.055
_diffrn_reflns_theta_max 27.533
_diffrn_reflns_theta_min 1.587
_diffrn_standards_number 0
_exptl_absorpt_coefficient_mu 0.618
_exptl_absorpt_correction_T_max 0.90
_exptl_absorpt_correction_T_min 0.85
_exptl_absorpt_correction_type numerical
_exptl_absorpt_process_details
; 
 Analytical Absorption (De Meulenaer & Tompa, 1965) 
;
_exptl_crystal_colour colorless
_exptl_crystal_density_diffrn 1.267
_exptl_crystal_density_method 'not measured'
_exptl_crystal_description block
_exptl_crystal_F_000 1216.000
_exptl_crystal_size_max 0.388
_exptl_crystal_size_mid 0.262
_exptl_crystal_size_min 0.166
_refine_diff_density_max 0.78
_refine_diff_density_min -0.52
_refine_ls_extinction_method None
_refine_ls_goodness_of_fit_ref 0.9601
_refine_ls_hydrogen_treatment constr
_refine_ls_matrix_type full
_refine_ls_number_parameters 380
_refine_ls_number_reflns 6807
_refine_ls_number_restraints 83
_refine_ls_R_factor_all 0.0560
_refine_ls_R_factor_gt 0.0392
_refine_ls_shift/su_max 0.0304448
_refine_ls_shift/su_mean 0.0017177
_refine_ls_structure_factor_coef Fsqd
_refine_ls_weighting_details
;
 Method= Modified Sheldrick 
 w=1/[\s^2^(F^2^) + ( 0.05P)^2^ + 2.49P] 
 ,where P=(max(Fo^2^,0) + 2Fc^2^)/3 
;
_refine_ls_weighting_scheme calc
_refine_ls_wR_factor_all 0.1065
_refine_ls_wR_factor_gt 0.0959
_refine_ls_wR_factor_ref 0.1065
_reflns_limit_h_max 17
_reflns_limit_h_min -19
_reflns_limit_k_max 17
_reflns_limit_k_min 0
_reflns_limit_l_max 21
_reflns_limit_l_min 0
_reflns_number_gt 5012
_reflns_number_total 6830
_reflns_threshold_expression I>2.0\s(I)
_oxford_diffrn_Wilson_B_factor 2.07
_oxford_diffrn_Wilson_scale 47.82
_oxford_refine_ls_r_factor_ref 0.0560
_oxford_refine_ls_scale 0.13924(5)
_oxford_reflns_number_all 6807
_oxford_reflns_threshold_expression_ref I>-3.0\s(I)
_oxford_structure_analysis_title 'mo_14004_0m in P2(1)/n'
_cod_data_source_file om6b00599_si_002.cif
_cod_data_source_block 14004
_cod_depositor_comments
;
The following automatic conversions were performed:

'_atom_sites_solution_primary' value 'Other' changed to 'other'
according to
/usr/data/users/saulius/crontab/automatic-downloads/rss-feeds/ACS/lib/dictionaries/cif_core.dic
dictionary named 'cif_core.dic' version 2.4.2 from 2011-04-26.

Automatic conversion script
Id: cif_fix_values 4268 2015-11-12 08:31:59Z antanas 

 Adding full bibliography for 4086647--4086651.cif.
;
_cod_original_sg_symbol_H-M 'P 21/n '
_cod_original_formula_sum 'C30 H40 B1 Cl1 Fe1 N4 O1'
_cod_database_code 4086647

loop_
_symmetry_equiv_pos_as_xyz
x,y,z
-x,-y,-z
x+1/2,-y+1/2,z+1/2
-x+1/2,y+1/2,-z+1/2

loop_
_atom_site_label
_atom_site_type_symbol
_atom_site_fract_x
_atom_site_fract_y
_atom_site_fract_z
_atom_site_U_iso_or_equiv
_atom_site_occupancy
_atom_site_adp_type
_atom_site_refinement_flags_posn
_atom_site_refinement_flags_adp
_atom_site_refinement_flags_occupancy
_atom_site_disorder_assembly
_atom_site_disorder_group
Fe1 Fe 0.53953(2) 0.76697(2) 0.228280(18) 0.0214 1.0000 Uani . . . . .
Cl1 Cl 0.68685(4) 0.77155(5) 0.21326(4) 0.0369 1.0000 Uani . . . . .
O1 O 0.45118(11) 0.80018(11) 0.09641(8) 0.0325 1.0000 Uani D . . . .
N1 N 0.48195(12) 0.54158(13) 0.24523(12) 0.0250 1.0000 Uani . . . . .
N2 N 0.38805(12) 0.65332(12) 0.26631(11) 0.0215 1.0000 Uani . . . . .
N3 N 0.51576(12) 0.95326(12) 0.34217(11) 0.0215 1.0000 Uani . . . . .
N4 N 0.40576(12) 0.83809(12) 0.31439(11) 0.0203 1.0000 Uani . . . . .
C1 C 0.46944(14) 0.64105(15) 0.24742(13) 0.0206 1.0000 Uani . . . . .
C2 C 0.40843(16) 0.49331(16) 0.26144(17) 0.0335 1.0000 Uani . . . . .
C3 C 0.35100(17) 0.56234(16) 0.27449(17) 0.0322 1.0000 Uani . . . . .
C4 C 0.56566(16) 0.49201(17) 0.23209(16) 0.0311 1.0000 Uani . . . . .
C5 C 0.55321(19) 0.38066(18) 0.2339(2) 0.0482 1.0000 Uani . . . . .
C6 C 0.5660(2) 0.5219(2) 0.14200(18) 0.0458 1.0000 Uani . . . . .
C7 C 0.66111(16) 0.52133(18) 0.30799(17) 0.0363 1.0000 Uani . . . . .
C8 C 0.48821(14) 0.86408(14) 0.30113(12) 0.0200 1.0000 Uani . . . . .
C9 C 0.45007(15) 0.98239(15) 0.37925(13) 0.0252 1.0000 Uani . . . . .
C10 C 0.38189(15) 0.91131(15) 0.36119(14) 0.0250 1.0000 Uani . . . . .
C11 C 0.60556(16) 1.00993(16) 0.34993(14) 0.0271 1.0000 Uani . . . . .
C12 C 0.69484(17) 0.9554(2) 0.41354(17) 0.0419 1.0000 Uani . . . . .
C13 C 0.60965(19) 1.02020(18) 0.25828(16) 0.0375 1.0000 Uani . . . . .
C14 C 0.6011(2) 1.11240(18) 0.38623(18) 0.0438 1.0000 Uani . . . . .
C15 C 0.27558(15) 0.72608(14) 0.33853(14) 0.0230 1.0000 Uani . . . . .
C16 C 0.33109(17) 0.70443(16) 0.42809(15) 0.0298 1.0000 Uani . . . . .
C17 C 0.2883(2) 0.67953(17) 0.48757(16) 0.0373 1.0000 Uani . . . . .
C18 C 0.1876(2) 0.67461(18) 0.45935(18) 0.0415 1.0000 Uani . . . . .
C19 C 0.13029(19) 0.69450(19) 0.37117(19) 0.0407 1.0000 Uani . . . . .
C20 C 0.17388(16) 0.72073(16) 0.31183(16) 0.0296 1.0000 Uani . . . . .
C21 C 0.25696(14) 0.78226(15) 0.17172(13) 0.0214 1.0000 Uani . . . . .
C22 C 0.19129(16) 0.71412(17) 0.11460(15) 0.0308 1.0000 Uani . . . . .
C23 C 0.12171(17) 0.74062(18) 0.03204(15) 0.0335 1.0000 Uani . . . . .
C24 C 0.11619(17) 0.83652(19) 0.00277(15) 0.0344 1.0000 Uani . . . . .
C25 C 0.18081(17) 0.90507(17) 0.05657(15) 0.0333 1.0000 Uani . . . . .
C26 C 0.25002(15) 0.87799(15) 0.13946(14) 0.0257 1.0000 Uani . . . . .
C27 C 0.3936(4) 0.7304(2) 0.0256(6) 0.0492 0.565(6) Uani D U P 1 1
C28 C 0.3403(3) 0.7886(3) -0.0521(3) 0.0453 0.565(6) Uani D U P 1 1
C29 C 0.3935(5) 0.8850(5) -0.0401(4) 0.0442 0.565(6) Uani D U P 1 1
C30 C 0.4506(10) 0.8960(6) 0.0565(6) 0.0416 0.565(6) Uani D U P 1 1
C271 C 0.3995(5) 0.7299(4) 0.0320(8) 0.0475 0.435(6) Uani D U P 1 2
C281 C 0.3990(4) 0.7650(4) -0.0529(3) 0.0440 0.435(6) Uani D U P 1 2
C291 C 0.4136(6) 0.8668(7) -0.0441(5) 0.0426 0.435(6) Uani D U P 1 2
C301 C 0.4536(14) 0.8883(8) 0.0537(8) 0.0420 0.435(6) Uani D U P 1 2
B1 B 0.33135(16) 0.75064(16) 0.27115(15) 0.0200 1.0000 Uani . . . . .
H21 H 0.4003 0.4242 0.2631 0.0401 1.0000 Uiso R . . . .
H31 H 0.2941 0.5510 0.2871 0.0386 1.0000 Uiso R . . . .
H51 H 0.6064 0.3489 0.2256 0.0604 1.0000 Uiso R . . . .
H52 H 0.5521 0.3620 0.2898 0.0604 1.0000 Uiso R . . . .
H53 H 0.4933 0.3619 0.1875 0.0604 1.0000 Uiso R . . . .
H61 H 0.6189 0.4907 0.1328 0.0553 1.0000 Uiso R . . . .
H62 H 0.5728 0.5912 0.1400 0.0553 1.0000 Uiso R . . . .
H63 H 0.5057 0.5022 0.0966 0.0553 1.0000 Uiso R . . . .
H71 H 0.7149 0.4900 0.3003 0.0432 1.0000 Uiso R . . . .
H72 H 0.6692 0.5906 0.3079 0.0432 1.0000 Uiso R . . . .
H73 H 0.6586 0.5015 0.3631 0.0432 1.0000 Uiso R . . . .
H91 H 0.4530 1.0414 0.4114 0.0303 1.0000 Uiso R . . . .
H101 H 0.3268 0.9113 0.3778 0.0302 1.0000 Uiso R . . . .
H121 H 0.7528 0.9902 0.4193 0.0519 1.0000 Uiso R . . . .
H122 H 0.6903 0.9507 0.4702 0.0519 1.0000 Uiso R . . . .
H123 H 0.6970 0.8914 0.3912 0.0519 1.0000 Uiso R . . . .
H131 H 0.6665 1.0563 0.2630 0.0460 1.0000 Uiso R . . . .
H132 H 0.5528 1.0541 0.2200 0.0460 1.0000 Uiso R . . . .
H133 H 0.6119 0.9569 0.2345 0.0460 1.0000 Uiso R . . . .
H141 H 0.6580 1.1485 0.3910 0.0547 1.0000 Uiso R . . . .
H142 H 0.5980 1.1071 0.4434 0.0547 1.0000 Uiso R . . . .
H143 H 0.5443 1.1455 0.3469 0.0547 1.0000 Uiso R . . . .
H161 H 0.4006 0.7067 0.4483 0.0357 1.0000 Uiso R . . . .
H171 H 0.3285 0.6660 0.5480 0.0450 1.0000 Uiso R . . . .
H181 H 0.1578 0.6577 0.4999 0.0495 1.0000 Uiso R . . . .
H191 H 0.0608 0.6902 0.3507 0.0475 1.0000 Uiso R . . . .
H201 H 0.1335 0.7355 0.2517 0.0355 1.0000 Uiso R . . . .
H221 H 0.1945 0.6477 0.1335 0.0371 1.0000 Uiso R . . . .
H231 H 0.0776 0.6928 -0.0044 0.0402 1.0000 Uiso R . . . .
H241 H 0.0690 0.8552 -0.0538 0.0404 1.0000 Uiso R . . . .
H251 H 0.1779 0.9712 0.0371 0.0391 1.0000 Uiso R . . . .
H261 H 0.2941 0.9262 0.1753 0.0309 1.0000 Uiso R . . . .
H271 H 0.4340 0.6823 0.0143 0.0564 0.565(6) Uiso R . P 1 1
H272 H 0.3472 0.6989 0.0441 0.0564 0.565(6) Uiso R . P 1 1
H281 H 0.3402 0.7548 -0.1033 0.0541 0.565(6) Uiso R . P 1 1
H282 H 0.2747 0.8013 -0.0585 0.0541 0.565(6) Uiso R . P 1 1
H291 H 0.3496 0.9383 -0.0637 0.0534 0.565(6) Uiso R . P 1 1
H292 H 0.4383 0.8816 -0.0692 0.0534 0.565(6) Uiso R . P 1 1
H301 H 0.5158 0.9173 0.0688 0.0516 0.565(6) Uiso R . P 1 1
H302 H 0.4183 0.9429 0.0790 0.0516 0.565(6) Uiso R . P 1 1
H2711 H 0.4345 0.6697 0.0469 0.0555 0.435(6) Uiso R . P 1 2
H2712 H 0.3343 0.7201 0.0284 0.0555 0.435(6) Uiso R . P 1 2
H3011 H 0.5193 0.9106 0.0715 0.0519 0.435(6) Uiso R . P 1 2
H3012 H 0.4155 0.9369 0.0677 0.0519 0.435(6) Uiso R . P 1 2
H2811 H 0.4521 0.7379 -0.0647 0.0503 0.435(6) Uiso R . P 1 2
H2812 H 0.3388 0.7482 -0.0999 0.0503 0.435(6) Uiso R . P 1 2
H2911 H 0.4563 0.8901 -0.0711 0.0510 0.435(6) Uiso R . P 1 2
H2912 H 0.3513 0.8973 -0.0715 0.0510 0.435(6) Uiso R . P 1 2

loop_
_atom_site_aniso_label
_atom_site_aniso_U_11
_atom_site_aniso_U_22
_atom_site_aniso_U_33
_atom_site_aniso_U_23
_atom_site_aniso_U_13
_atom_site_aniso_U_12
Fe1 0.02190(15) 0.02328(16) 0.02054(15) -0.00242(12) 0.00994(12) -0.00484(12)
Cl1 0.0291(3) 0.0412(3) 0.0474(3) -0.0037(3) 0.0224(3) -0.0071(2)
O1 0.0387(9) 0.0341(9) 0.0198(7) -0.0007(6) 0.0058(7) -0.0094(7)
N1 0.0215(8) 0.0217(9) 0.0324(9) -0.0032(7) 0.0109(7) 0.0001(7)
N2 0.0189(8) 0.0200(8) 0.0246(9) 0.0003(7) 0.0074(7) -0.0015(6)
N3 0.0220(8) 0.0200(8) 0.0205(8) -0.0010(6) 0.0059(7) -0.0022(7)
N4 0.0173(8) 0.0210(8) 0.0199(8) -0.0006(7) 0.0040(6) -0.0008(6)
C1 0.0177(9) 0.0231(10) 0.0196(9) -0.0010(7) 0.0055(7) -0.0003(7)
C2 0.0304(12) 0.0198(11) 0.0545(15) 0.0012(10) 0.0211(11) -0.0030(9)
C3 0.0290(11) 0.0208(11) 0.0533(14) 0.0007(10) 0.0230(11) -0.0032(9)
C4 0.0232(11) 0.0265(11) 0.0448(13) -0.0073(10) 0.0142(10) 0.0024(9)
C5 0.0335(13) 0.0283(13) 0.082(2) -0.0148(13) 0.0220(14) 0.0024(10)
C6 0.0417(14) 0.0558(17) 0.0472(15) -0.0166(13) 0.0252(12) 0.0008(12)
C7 0.0231(11) 0.0326(13) 0.0509(15) -0.0043(11) 0.0117(10) 0.0025(9)
C8 0.0205(9) 0.0206(10) 0.0163(9) 0.0008(7) 0.0041(7) -0.0020(7)
C9 0.0273(11) 0.0218(10) 0.0246(10) -0.0034(8) 0.0078(8) 0.0020(8)
C10 0.0240(10) 0.0239(10) 0.0269(10) -0.0032(8) 0.0094(8) 0.0018(8)
C11 0.0303(11) 0.0253(11) 0.0253(10) -0.0030(8) 0.0104(9) -0.0091(9)
C12 0.0244(11) 0.0511(16) 0.0427(14) 0.0059(12) 0.0046(10) -0.0118(11)
C13 0.0487(15) 0.0338(13) 0.0350(12) -0.0031(10) 0.0218(11) -0.0159(11)
C14 0.0558(16) 0.0332(13) 0.0512(15) -0.0181(12) 0.0302(13) -0.0221(12)
C15 0.0237(10) 0.0167(9) 0.0293(10) -0.0015(8) 0.0110(8) -0.0001(8)
C16 0.0309(12) 0.0278(11) 0.0307(11) -0.0003(9) 0.0119(9) -0.0041(9)
C17 0.0564(16) 0.0281(12) 0.0303(12) 0.0005(9) 0.0198(11) -0.0050(11)
C18 0.0582(17) 0.0293(13) 0.0539(16) 0.0016(11) 0.0403(14) -0.0036(11)
C19 0.0342(13) 0.0364(13) 0.0628(17) 0.0057(12) 0.0313(12) -0.0002(11)
C20 0.0252(11) 0.0283(12) 0.0378(12) 0.0029(9) 0.0149(9) 0.0011(9)
C21 0.0182(9) 0.0238(10) 0.0229(10) -0.0009(8) 0.0085(8) 0.0005(8)
C22 0.0282(11) 0.0267(12) 0.0321(12) 0.0000(9) 0.0057(9) -0.0035(9)
C23 0.0282(11) 0.0390(13) 0.0270(11) -0.0065(10) 0.0036(9) -0.0091(10)
C24 0.0288(11) 0.0454(14) 0.0224(11) 0.0029(10) 0.0023(9) 0.0020(10)
C25 0.0415(13) 0.0264(12) 0.0281(11) 0.0049(9) 0.0090(10) 0.0025(10)
C26 0.0275(11) 0.0237(11) 0.0248(10) -0.0040(8) 0.0088(9) -0.0019(8)
C27 0.0452(12) 0.0484(14) 0.0384(12) -0.0058(12) -0.0010(12) -0.0107(12)
C28 0.0455(16) 0.0502(17) 0.0312(13) 0.0003(13) 0.0049(13) -0.0010(14)
C29 0.0451(14) 0.0489(16) 0.0312(12) 0.0034(11) 0.0065(11) -0.0032(12)
C30 0.0430(12) 0.0460(15) 0.0310(10) 0.0034(10) 0.0089(10) -0.0059(11)
C271 0.0408(9) 0.0490(13) 0.0407(9) -0.0045(11) 0.0021(11) -0.0093(11)
C281 0.0409(10) 0.0497(14) 0.0354(10) -0.0023(10) 0.0079(10) -0.0072(11)
C291 0.0405(14) 0.0508(17) 0.0334(13) -0.0005(13) 0.0108(13) -0.0054(14)
C301 0.0417(11) 0.0468(14) 0.0328(10) 0.0014(10) 0.0091(10) -0.0071(11)
B1 0.0178(10) 0.0186(11) 0.0238(11) -0.0012(8) 0.0082(9) -0.0007(8)

loop_
_atom_type_symbol
_atom_type_scat_dispersion_real
_atom_type_scat_dispersion_imag
_atom_type_scat_Cromer_Mann_a1
_atom_type_scat_Cromer_Mann_b1
_atom_type_scat_Cromer_Mann_a2
_atom_type_scat_Cromer_Mann_b2
_atom_type_scat_Cromer_Mann_a3
_atom_type_scat_Cromer_Mann_b3
_atom_type_scat_Cromer_Mann_a4
_atom_type_scat_Cromer_Mann_b4
_atom_type_scat_Cromer_Mann_c
_atom_type_scat_source
C 0.0033 0.0016 2.3100 20.8439 1.0200 10.2075 1.5886 0.5687 0.8650 51.6512 0.2156 'International Tables Vol C 4.2.6.8 and 6.1.1.4'
H 0.0000 0.0000 0.4930 10.5109 0.3229 26.1257 0.1402 3.1424 0.0408 57.7998 0.0030 'International Tables Vol C 4.2.6.8 and 6.1.1.4'
B 0.0013 0.0007 2.0545 23.2185 1.3326 1.0210 1.0979 60.3498 0.7068 0.1403 -0.1932 'International Tables Vol C 4.2.6.8 and 6.1.1.4'
N 0.0061 0.0033 12.2126 0.0057 3.1322 9.8933 2.0125 28.9975 1.1663 0.5826 -11.5290 'International Tables Vol C 4.2.6.8 and 6.1.1.4'
Cl 0.1484 0.1585 11.4604 0.0104 7.1964 1.1662 6.2556 18.5194 1.6455 47.7784 -9.5574 'International Tables Vol C 4.2.6.8 and 6.1.1.4'
Fe 0.3463 0.8444 11.7695 4.7611 7.3573 0.3072 3.5222 15.3535 2.3045 76.8805 1.0369 'International Tables Vol C 4.2.6.8 and 6.1.1.4'
O 0.0106 0.0060 3.0485 13.2771 2.2868 5.7011 1.5463 0.3239 0.8670 32.9089 0.2508 'International Tables Vol C 4.2.6.8 and 6.1.1.4'

loop_
_geom_angle_atom_site_label_1
_geom_angle_atom_site_label_2
_geom_angle_atom_site_label_3
_geom_angle
_geom_angle_publ_flag
Cl1 Fe1 O1 97.45(5) yes
Cl1 Fe1 C1 125.91(6) yes
O1 Fe1 C1 100.43(7) yes
Cl1 Fe1 C8 127.47(6) yes
O1 Fe1 C8 102.97(7) yes
C1 Fe1 C8 97.23(7) yes
Fe1 O1 C27 127.2(2) yes
Fe1 O1 C30 123.1(2) yes
C27 O1 C30 108.963(8) yes
Fe1 O1 C271 124.3(3) yes
Fe1 O1 C301 125.0(4) yes
C271 O1 C301 108.961(8) yes
C1 N1 C2 110.04(17) yes
C1 N1 C4 125.29(17) yes
C2 N1 C4 124.59(18) yes
C1 N2 C3 109.19(17) yes
C1 N2 B1 130.03(16) yes
C3 N2 B1 120.56(16) yes
C8 N3 C9 109.87(16) yes
C8 N3 C11 125.84(17) yes
C9 N3 C11 124.24(17) yes
C8 N4 C10 109.44(16) yes
C8 N4 B1 129.25(16) yes
C10 N4 B1 120.37(16) yes
Fe1 C1 N1 136.82(15) yes
Fe1 C1 N2 117.69(14) yes
N1 C1 N2 105.49(17) yes
N1 C2 C3 106.83(19) yes
N1 C2 H21 126.6 no
C3 C2 H21 126.6 no
N2 C3 C2 108.44(19) yes
N2 C3 H31 125.6 no
C2 C3 H31 125.9 no
N1 C4 C5 109.46(19) yes
N1 C4 C6 108.98(19) yes
C5 C4 C6 109.2(2) yes
N1 C4 C7 108.89(18) yes
C5 C4 C7 108.9(2) yes
C6 C4 C7 111.4(2) yes
C4 C5 H51 109.7 no
C4 C5 H52 109.3 no
H51 C5 H52 109.5 no
C4 C5 H53 109.5 no
H51 C5 H53 109.5 no
H52 C5 H53 109.5 no
C4 C6 H61 109.8 no
C4 C6 H62 109.7 no
H61 C6 H62 109.5 no
C4 C6 H63 108.9 no
H61 C6 H63 109.5 no
H62 C6 H63 109.5 no
C4 C7 H71 109.6 no
C4 C7 H72 109.6 no
H71 C7 H72 109.5 no
C4 C7 H73 109.2 no
H71 C7 H73 109.5 no
H72 C7 H73 109.5 no
Fe1 C8 N3 136.76(14) yes
Fe1 C8 N4 117.62(13) yes
N3 C8 N4 105.63(17) yes
N3 C9 C10 106.87(18) yes
N3 C9 H91 126.2 no
C10 C9 H91 126.9 no
N4 C10 C9 108.17(18) yes
N4 C10 H101 125.8 no
C9 C10 H101 126.1 no
N3 C11 C12 108.33(17) yes
N3 C11 C13 109.39(17) yes
C12 C11 C13 111.2(2) yes
N3 C11 C14 109.56(18) yes
C12 C11 C14 109.8(2) yes
C13 C11 C14 108.60(19) yes
C11 C12 H121 109.7 no
C11 C12 H122 109.1 no
H121 C12 H122 109.5 no
C11 C12 H123 109.6 no
H121 C12 H123 109.5 no
H122 C12 H123 109.5 no
C11 C13 H131 109.6 no
C11 C13 H132 109.2 no
H131 C13 H132 109.5 no
C11 C13 H133 109.6 no
H131 C13 H133 109.5 no
H132 C13 H133 109.5 no
C11 C14 H141 109.6 no
C11 C14 H142 109.5 no
H141 C14 H142 109.5 no
C11 C14 H143 109.3 no
H141 C14 H143 109.5 no
H142 C14 H143 109.5 no
C16 C15 C20 116.25(19) yes
C16 C15 B1 119.64(18) yes
C20 C15 B1 124.04(19) yes
C15 C16 C17 122.4(2) yes
C15 C16 H161 118.4 no
C17 C16 H161 119.2 no
C16 C17 C18 120.1(2) yes
C16 C17 H171 119.9 no
C18 C17 H171 120.0 no
C17 C18 C19 119.2(2) yes
C17 C18 H181 120.5 no
C19 C18 H181 120.4 no
C18 C19 C20 120.4(2) yes
C18 C19 H191 119.9 no
C20 C19 H191 119.7 no
C19 C20 C15 121.7(2) yes
C19 C20 H201 119.4 no
C15 C20 H201 118.9 no
C22 C21 C26 115.87(19) yes
C22 C21 B1 120.96(18) yes
C26 C21 B1 123.08(17) yes
C21 C22 C23 122.3(2) yes
C21 C22 H221 118.6 no
C23 C22 H221 119.1 no
C22 C23 C24 120.2(2) yes
C22 C23 H231 120.0 no
C24 C23 H231 119.8 no
C23 C24 C25 119.1(2) yes
C23 C24 H241 120.7 no
C25 C24 H241 120.3 no
C24 C25 C26 120.4(2) yes
C24 C25 H251 119.9 no
C26 C25 H251 119.7 no
C21 C26 C25 122.2(2) yes
C21 C26 H261 118.8 no
C25 C26 H261 119.0 no
O1 C27 C28 106.621(7) yes
O1 C27 H271 112.2 no
C28 C27 H271 112.3 no
O1 C27 H272 108.2 no
C28 C27 H272 108.0 no
H271 C27 H272 109.5 no
C27 C28 C29 106.457(7) yes
C27 C28 H281 108.6 no
C29 C28 H281 111.2 no
C27 C28 H282 112.7 no
C29 C28 H282 108.4 no
H281 C28 H282 109.5 no
C28 C29 C30 106.455(7) yes
C28 C29 H291 111.9 no
C30 C29 H291 111.9 no
C28 C29 H292 108.7 no
C30 C29 H292 108.2 no
H291 C29 H292 109.5 no
C29 C30 O1 106.619(7) yes
C29 C30 H301 111.8 no
O1 C30 H301 110.3 no
C29 C30 H302 108.2 no
O1 C30 H302 110.4 no
H301 C30 H302 109.5 no
O1 C271 C281 106.620(8) yes
O1 C271 H2711 108.1 no
C281 C271 H2711 109.1 no
O1 C271 H2712 112.9 no
C281 C271 H2712 110.5 no
H2711 C271 H2712 109.5 no
C271 C281 C291 106.455(7) yes
C271 C281 H2811 111.1 no
C291 C281 H2811 107.2 no
C271 C281 H2812 110.3 no
C291 C281 H2812 112.3 no
H2811 C281 H2812 109.5 no
C281 C291 C301 106.454(7) yes
C281 C291 H2911 112.8 no
C301 C291 H2911 111.4 no
C281 C291 H2912 107.5 no
C301 C291 H2912 109.1 no
H2911 C291 H2912 109.5 no
C291 C301 O1 106.618(7) yes
C291 C301 H3011 108.9 no
O1 C301 H3011 110.0 no
C291 C301 H3012 111.2 no
O1 C301 H3012 110.5 no
H3011 C301 H3012 109.5 no
C15 B1 C21 113.46(16) yes
C15 B1 N4 107.26(16) yes
C21 B1 N4 109.27(16) yes
C15 B1 N2 105.87(16) yes
C21 B1 N2 109.87(16) yes
N4 B1 N2 111.06(15) yes

loop_
_geom_bond_atom_site_label_1
_geom_bond_atom_site_label_2
_geom_bond_distance
_geom_bond_publ_flag
Fe1 Cl1 2.2799(6) yes
Fe1 O1 2.0860(13) yes
Fe1 C1 2.085(2) yes
Fe1 C8 2.100(2) yes
O1 C27 1.482(7) yes
O1 C30 1.455(10) yes
O1 C271 1.406(10) yes
O1 C301 1.392(14) yes
N1 C1 1.368(3) yes
N1 C2 1.377(3) yes
N1 C4 1.493(3) yes
N2 C1 1.359(2) yes
N2 C3 1.380(3) yes
N2 B1 1.584(3) yes
N3 C8 1.369(2) yes
N3 C9 1.382(3) yes
N3 C11 1.496(3) yes
N4 C8 1.361(3) yes
N4 C10 1.379(3) yes
N4 B1 1.588(3) yes
C2 C3 1.336(3) yes
C2 H21 0.950 no
C3 H31 0.950 no
C4 C5 1.528(3) yes
C4 C6 1.521(4) yes
C4 C7 1.527(3) yes
C5 H51 0.950 no
C5 H52 0.950 no
C5 H53 0.950 no
C6 H61 0.950 no
C6 H62 0.950 no
C6 H63 0.950 no
C7 H71 0.950 no
C7 H72 0.950 no
C7 H73 0.950 no
C9 C10 1.344(3) yes
C9 H91 0.950 no
C10 H101 0.950 no
C11 C12 1.519(3) yes
C11 C13 1.520(3) yes
C11 C14 1.525(3) yes
C12 H121 0.950 no
C12 H122 0.950 no
C12 H123 0.950 no
C13 H131 0.950 no
C13 H132 0.950 no
C13 H133 0.950 no
C14 H141 0.950 no
C14 H142 0.950 no
C14 H143 0.950 no
C15 C16 1.400(3) yes
C15 C20 1.395(3) yes
C15 B1 1.637(3) yes
C16 C17 1.384(3) yes
C16 H161 0.950 no
C17 C18 1.379(4) yes
C17 H171 0.950 no
C18 C19 1.382(4) yes
C18 H181 0.950 no
C19 C20 1.396(3) yes
C19 H191 0.950 no
C20 H201 0.950 no
C21 C22 1.403(3) yes
C21 C26 1.393(3) yes
C21 B1 1.625(3) yes
C22 C23 1.388(3) yes
C22 H221 0.950 no
C23 C24 1.380(3) yes
C23 H231 0.950 no
C24 C25 1.380(3) yes
C24 H241 0.950 no
C25 C26 1.392(3) yes
C25 H251 0.950 no
C26 H261 0.950 no
C27 C28 1.442(7) yes
C27 H271 0.950 no
C27 H272 0.950 no
C28 C29 1.503(8) yes
C28 H281 0.950 no
C28 H282 0.950 no
C29 C30 1.477(6) yes
C29 H291 0.950 no
C29 H292 0.950 no
C30 H301 0.950 no
C30 H302 0.950 no
C271 C281 1.457(9) yes
C271 H2711 0.950 no
C271 H2712 0.950 no
C281 C291 1.401(10) yes
C281 H2811 0.950 no
C281 H2812 0.950 no
C291 C301 1.498(8) yes
C291 H2911 0.950 no
C291 H2912 0.950 no
C301 H3011 0.950 no
C301 H3012 0.950 no

loop_
_geom_torsion_atom_site_label_1
_geom_torsion_atom_site_label_2
_geom_torsion_atom_site_label_3
_geom_torsion_atom_site_label_4
_geom_torsion
_geom_torsion_publ_flag
Cl1 Fe1 O1 C27 100.4(4) no
Cl1 Fe1 O1 C30 -68.8(7) no
C1 Fe1 O1 C27 -28.4(4) no
C1 Fe1 O1 C30 162.5(7) no
C8 Fe1 O1 C27 -128.4(4) no
C8 Fe1 O1 C30 62.5(7) no
Cl1 Fe1 C1 N1 -9.3(2) no
Cl1 Fe1 C1 N2 171.81(12) no
O1 Fe1 C1 N1 97.9(2) no
O1 Fe1 C1 N2 -80.98(15) no
C8 Fe1 C1 N1 -157.4(2) no
C8 Fe1 C1 N2 23.71(16) no
Cl1 Fe1 C8 N3 11.8(2) no
Cl1 Fe1 C8 N4 -168.47(11) no
O1 Fe1 C8 N3 -98.3(2) no
O1 Fe1 C8 N4 81.39(15) no
C1 Fe1 C8 N3 159.2(2) no
C1 Fe1 C8 N4 -21.11(16) no
Fe1 O1 C27 C28 176.7(3) no
C30 O1 C27 C28 -13.0(8) no
Fe1 O1 C30 C29 170.0(5) no
C27 O1 C30 C29 -0.9(11) no
C2 N1 C1 Fe1 -178.23(18) no
C2 N1 C1 N2 0.8(2) no
C4 N1 C1 Fe1 4.8(3) no
C4 N1 C1 N2 -176.22(19) no
C1 N1 C2 C3 -0.6(3) no
C4 N1 C2 C3 176.4(2) no
C1 N1 C4 C5 179.9(2) no
C1 N1 C4 C6 -60.7(3) no
C1 N1 C4 C7 61.0(3) no
C2 N1 C4 C5 3.4(3) no
C2 N1 C4 C6 122.7(2) no
C2 N1 C4 C7 -115.6(2) no
C3 N2 C1 Fe1 178.56(15) no
C3 N2 C1 N1 -0.7(2) no
B1 N2 C1 Fe1 4.1(3) no
B1 N2 C1 N1 -175.16(18) no
C1 N2 C3 C2 0.3(3) no
B1 N2 C3 C2 175.44(19) no
C1 N2 B1 N4 -38.4(3) no
C1 N2 B1 C15 -154.51(19) no
C1 N2 B1 C21 82.6(3) no
C3 N2 B1 N4 147.63(19) no
C3 N2 B1 C15 31.5(2) no
C3 N2 B1 C21 -91.4(2) no
C9 N3 C8 Fe1 178.93(16) no
C9 N3 C8 N4 -0.8(2) no
C11 N3 C8 Fe1 -3.5(3) no
C11 N3 C8 N4 176.75(17) no
C8 N3 C9 C10 0.0(2) no
C11 N3 C9 C10 -177.60(18) no
C8 N3 C11 C12 -69.7(2) no
C8 N3 C11 C13 51.7(3) no
C8 N3 C11 C14 170.62(19) no
C9 N3 C11 C12 107.6(2) no
C9 N3 C11 C13 -131.1(2) no
C9 N3 C11 C14 -12.2(3) no
C10 N4 C8 Fe1 -178.49(13) no
C10 N4 C8 N3 1.3(2) no
B1 N4 C8 Fe1 -9.7(3) no
B1 N4 C8 N3 170.06(18) no
C8 N4 C10 C9 -1.3(2) no
B1 N4 C10 C9 -171.27(17) no
C8 N4 B1 N2 41.7(3) no
C8 N4 B1 C15 156.97(19) no
C8 N4 B1 C21 -79.7(2) no
C10 N4 B1 N2 -150.58(17) no
C10 N4 B1 C15 -35.3(2) no
C10 N4 B1 C21 88.1(2) no
N1 C2 C3 N2 0.2(3) no
N3 C9 C10 N4 0.8(2) no
C20 C15 C16 C17 -0.3(3) no
B1 C15 C16 C17 -177.6(2) no
C16 C15 C20 C19 -0.5(3) no
B1 C15 C20 C19 176.6(2) no
C16 C15 B1 N2 63.8(2) no
C16 C15 B1 N4 -54.8(2) no
C16 C15 B1 C21 -175.60(18) no
C20 C15 B1 N2 -113.2(2) no
C20 C15 B1 N4 128.2(2) no
C20 C15 B1 C21 7.4(3) no
C15 C16 C17 C18 0.5(3) no
C16 C17 C18 C19 0.2(4) no
C17 C18 C19 C20 -1.0(4) no
C18 C19 C20 C15 1.2(4) no
C26 C21 C22 C23 -1.8(3) no
B1 C21 C22 C23 174.9(2) no
C22 C21 C26 C25 1.4(3) no
B1 C21 C26 C25 -175.2(2) no
C22 C21 B1 N2 50.2(3) no
C22 C21 B1 N4 172.3(2) no
C22 C21 B1 C15 -68.1(3) no
C26 C21 B1 N2 -133.4(2) no
C26 C21 B1 N4 -11.3(3) no
C26 C21 B1 C15 108.4(2) no
C21 C22 C23 C24 1.0(4) no
C22 C23 C24 C25 0.2(4) no
C23 C24 C25 C26 -0.5(4) no
C24 C25 C26 C21 -0.3(4) no
O1 C27 C28 C29 21.3(6) no
C27 C28 C29 C30 -22.0(8) no
C28 C29 C30 O1 13.9(11) no
